data_1518399
loop_
_publ_author_name
'Yan, Hong'
'Rong, Guangwei'
'Liu, Defu'
'Zheng, Yang'
'Chen, Jie'
'Mao, Jincheng'

_publ_section_title
;
 Stereoselective intermolecular nitroaminoxylation of terminal aromatic
 alkynes: trapping alkenyl radicals by TEMPO.
;
_journal_issue 24
_journal_name_full 'Organic letters'
_journal_page_first 6306
_journal_page_last 6309
_journal_paper_doi 10.1021/ol5030585
_journal_volume 16
_journal_year 2014
_chemical_formula_moiety 'C17 H24 N2 O3'
_chemical_formula_sum 'C17 H24 N2 O3'
_chemical_formula_weight 304.38
_chemical_name_systematic
; 
 ? 
;
_space_group_IT_number 4
_symmetry_cell_setting monoclinic
_symmetry_space_group_name_Hall 'P 2yb'
_symmetry_space_group_name_H-M 'P 1 21 1'
_atom_sites_solution_hydrogens geom
_atom_sites_solution_primary direct
_atom_sites_solution_secondary difmap
_audit_creation_method SHELXL-97
_cell_angle_alpha 90.00
_cell_angle_beta 91.00(3)
_cell_angle_gamma 90.00
_cell_formula_units_Z 4
_cell_length_a 10.770(2)
_cell_length_b 14.240(3)
_cell_length_c 11.190(2)
_cell_measurement_reflns_used 4876
_cell_measurement_temperature 296(2)
_cell_measurement_theta_max 25.3491
_cell_measurement_theta_min 3.3897
_cell_volume 1715.9(6)
_computing_cell_refinement CrystalClear
_computing_data_collection CrystalClear
_computing_data_reduction CrystalStructure
_computing_structure_refinement 'SHELXL-97 (Sheldrick, 1997)'
_computing_structure_solution 'SHELXS-97 (Sheldrick, 1990)'
_diffrn_ambient_temperature 296(2)
_diffrn_measured_fraction_theta_full 0.950
_diffrn_measured_fraction_theta_max 0.950
_diffrn_measurement_device_type 'Rigaku Saturn'
_diffrn_measurement_method \w
_diffrn_radiation_monochromator graphite
_diffrn_radiation_source 'fine-focus sealed tube'
_diffrn_radiation_type MoK\a
_diffrn_radiation_wavelength 0.71073
_diffrn_reflns_av_R_equivalents 0.0354
_diffrn_reflns_av_sigmaI/netI 0.0708
_diffrn_reflns_limit_h_max 12
_diffrn_reflns_limit_h_min -11
_diffrn_reflns_limit_k_max 16
_diffrn_reflns_limit_k_min -12
_diffrn_reflns_limit_l_max 10
_diffrn_reflns_limit_l_min -13
_diffrn_reflns_number 8201
_diffrn_reflns_theta_full 25.00
_diffrn_reflns_theta_max 25.00
_diffrn_reflns_theta_min 3.39
_exptl_absorpt_coefficient_mu 0.081
_exptl_absorpt_correction_T_max 0.972
_exptl_absorpt_correction_T_min 0.962
_exptl_absorpt_process_details 'Jacobson, R. (1998) Private communication'
_exptl_crystal_colour Colorless
_exptl_crystal_density_diffrn 1.178
_exptl_crystal_density_meas ?
_exptl_crystal_density_method 'not measured'
_exptl_crystal_description Block
_exptl_crystal_F_000 656
_exptl_crystal_size_max 0.50
_exptl_crystal_size_mid 0.40
_exptl_crystal_size_min 0.35
_refine_diff_density_max 0.166
_refine_diff_density_min -0.190
_refine_diff_density_rms 0.040
_refine_ls_abs_structure_details 'Flack H D (1983), Acta Cryst. A39, 876-881'
_refine_ls_abs_structure_Flack -1.5(19)
_refine_ls_extinction_method none
_refine_ls_goodness_of_fit_ref 1.049
_refine_ls_hydrogen_treatment mixed
_refine_ls_matrix_type full
_refine_ls_number_parameters 397
_refine_ls_number_reflns 4917
_refine_ls_number_restraints 1
_refine_ls_restrained_S_all 1.049
_refine_ls_R_factor_all 0.0982
_refine_ls_R_factor_gt 0.0610
_refine_ls_shift/su_max 0.000
_refine_ls_shift/su_mean 0.000
_refine_ls_structure_factor_coef Fsqd
_refine_ls_weighting_details 'calc w=1/[\s^2^(Fo^2^)+(0.0584P)^2^+0.0000P] where P=(Fo^2^+2Fc^2^)/3'
_refine_ls_weighting_scheme calc
_refine_ls_wR_factor_gt 0.1260
_refine_ls_wR_factor_ref 0.1440
_reflns_number_gt 3345
_reflns_number_total 4917
_reflns_threshold_expression >2sigma(I)
_cod_data_source_file ol5030585_si_001.cif
_cod_data_source_block t
_cod_depositor_comments
;
The following automatic conversions were performed:

'_symmetry_cell_setting' value 'Monoclinic' changed to 'monoclinic'
according to
/home/saulius/struct/COD-crude-data--automatic-downloads/rss-feeds/ACS/lib/dictionaries/cif_core.dic
dictionary named 'cif_core.dic' version 2.4.2 from 2011-04-26.

Automatic conversion script
Id: cif_fix_values 2935 2014-11-11 08:27:57Z andrius 

The following automatic conversions were performed:

'_exptl_crystal_density_meas' value 'not measured' was changed to '?'
- the value is perceived as not measured.

Automatic conversion script
Id: cif_fix_values 3008 2015-01-20 13:52:24Z robertas 

 Adding full bibliography for 1518399.cif.
;
_cod_original_sg_symbol_H-M 'P 21'
_cod_database_code 1518399

loop_
_symmetry_equiv_pos_as_xyz
'x, y, z'
'-x, y+1/2, -z'

loop_
_atom_site_label
_atom_site_type_symbol
_atom_site_fract_x
_atom_site_fract_y
_atom_site_fract_z
_atom_site_U_iso_or_equiv
_atom_site_adp_type
_atom_site_occupancy
_atom_site_symmetry_multiplicity
_atom_site_calc_flag
_atom_site_refinement_flags
N4 N 0.4021(3) 0.5671(3) 0.4359(3) 0.0476(9) Uani 1 1 d .
O6 O 0.4394(2) 0.5290(2) 0.5548(2) 0.0502(8) Uani 1 1 d .
C25 C 0.6302(4) 0.6081(3) 0.5291(4) 0.0513(12) Uani 1 1 d .
H25 H 0.6035 0.6273 0.4535 0.062 Uiso 1 1 calc R
O3 O 0.9394(2) 0.8312(2) 0.9455(2) 0.0501(8) Uani 1 1 d .
C13 C 0.8854(4) 0.8781(3) 1.1425(4) 0.0537(12) Uani 1 1 d .
C22 C 0.5162(4) 0.5550(4) 0.8137(4) 0.0576(13) Uani 1 1 d .
H22 H 0.4709 0.6102 0.8041 0.069 Uiso 1 1 calc R
C20 C 0.5913(4) 0.4305(4) 0.9392(4) 0.0634(14) Uani 1 1 d .
H20 H 0.5979 0.4016 1.0136 0.076 Uiso 1 1 calc R
C16 C 0.6937(4) 0.7732(4) 0.9544(5) 0.0734(16) Uani 1 1 d .
H16A H 0.7301 0.7911 0.8801 0.110 Uiso 1 1 calc R
H16B H 0.6583 0.8275 0.9916 0.110 Uiso 1 1 calc R
H16C H 0.6299 0.7274 0.9396 0.110 Uiso 1 1 calc R
C5 C 1.0154(4) 0.8050(3) 0.6846(4) 0.0562(12) Uani 1 1 d .
H5 H 0.9692 0.7503 0.6925 0.067 Uiso 1 1 calc R
C8 C 1.1311(4) 0.7517(3) 0.9706(4) 0.0512(12) Uani 1 1 d .
H8 H 1.1069 0.7318 1.0458 0.061 Uiso 1 1 calc R
C9 C 0.7931(4) 0.7316(3) 1.0365(4) 0.0575(12) Uani 1 1 d .
O5 O 0.8163(3) 0.6785(3) 0.4982(3) 0.0819(11) Uani 1 1 d .
C1 C 1.1350(4) 0.9288(4) 0.7709(4) 0.0660(14) Uani 1 1 d .
H1 H 1.1716 0.9574 0.8374 0.079 Uiso 1 1 calc R
C29 C 0.3246(5) 0.5180(4) 0.2407(4) 0.0796(16) Uani 1 1 d .
H29A H 0.3829 0.5579 0.1994 0.096 Uiso 1 1 calc R
H29B H 0.3056 0.4648 0.1894 0.096 Uiso 1 1 calc R
C14 C 0.8116(5) 0.9581(4) 1.0882(4) 0.0704(15) Uani 1 1 d .
H14A H 0.7290 0.9370 1.0688 0.106 Uiso 1 1 calc R
H14B H 0.8511 0.9794 1.0169 0.106 Uiso 1 1 calc R
H14C H 0.8076 1.0089 1.1445 0.106 Uiso 1 1 calc R
C30 C 0.3850(4) 0.4827(3) 0.3567(4) 0.0527(12) Uani 1 1 d .
C31 C 0.3457(5) 0.7181(4) 0.5228(5) 0.0742(15) Uani 1 1 d .
H31A H 0.3802 0.7021 0.5998 0.111 Uiso 1 1 calc R
H31B H 0.2806 0.7634 0.5321 0.111 Uiso 1 1 calc R
H31C H 0.4095 0.7441 0.4739 0.111 Uiso 1 1 calc R
C6 C 1.0714(3) 0.8460(3) 0.7839(4) 0.0460(10) Uani 1 1 d .
C24 C 0.5533(4) 0.5550(3) 0.5938(4) 0.0453(11) Uani 1 1 d .
C34 C 0.5147(4) 0.4472(4) 0.3267(4) 0.0712(15) Uani 1 1 d .
H34A H 0.5552 0.4243 0.3980 0.107 Uiso 1 1 calc R
H34B H 0.5624 0.4976 0.2939 0.107 Uiso 1 1 calc R
H34C H 0.5079 0.3972 0.2692 0.107 Uiso 1 1 calc R
C18 C 0.6348(4) 0.4313(4) 0.7291(4) 0.0636(13) Uani 1 1 d .
H18 H 0.6709 0.4030 0.6633 0.076 Uiso 1 1 calc R
O2 O 1.3158(3) 0.6818(3) 1.0012(3) 0.0813(11) Uani 1 1 d .
C23 C 0.5714(4) 0.5140(3) 0.7165(4) 0.0456(11) Uani 1 1 d .
C12 C 0.8238(5) 0.8427(4) 1.2584(4) 0.0747(15) Uani 1 1 d .
H12A H 0.8828 0.8039 1.3023 0.090 Uiso 1 1 calc R
H12B H 0.8048 0.8965 1.3081 0.090 Uiso 1 1 calc R
O4 O 0.7865(3) 0.6172(3) 0.6721(3) 0.0998(15) Uani 1 1 d .
N2 N 0.9026(3) 0.7939(3) 1.0643(3) 0.0477(9) Uani 1 1 d .
C33 C 0.3116(5) 0.4013(4) 0.4127(4) 0.0706(15) Uani 1 1 d .
H33A H 0.3525 0.3815 0.4853 0.106 Uiso 1 1 calc R
H33B H 0.3075 0.3496 0.3577 0.106 Uiso 1 1 calc R
H33C H 0.2290 0.4221 0.4300 0.106 Uiso 1 1 calc R
C26 C 0.2927(4) 0.6297(3) 0.4630(4) 0.0543(12) Uani 1 1 d .
N3 N 0.7511(3) 0.6369(3) 0.5699(4) 0.0623(11) Uani 1 1 d .
C7 C 1.0529(4) 0.8044(3) 0.9057(4) 0.0473(11) Uani 1 1 d .
N1 N 1.2511(3) 0.7247(3) 0.9288(4) 0.0606(11) Uani 1 1 d .
C21 C 0.5282(4) 0.5133(4) 0.9271(4) 0.0604(13) Uani 1 1 d .
H21 H 0.4935 0.5419 0.9934 0.073 Uiso 1 1 calc R
O1 O 1.2857(3) 0.7431(3) 0.8277(4) 0.1002(15) Uani 1 1 d .
C2 C 1.1450(5) 0.9706(4) 0.6582(5) 0.0700(14) Uani 1 1 d .
H2 H 1.1886 1.0265 0.6498 0.084 Uiso 1 1 calc R
C4 C 1.0285(4) 0.8465(4) 0.5725(4) 0.0653(14) Uani 1 1 d .
H4 H 0.9944 0.8173 0.5053 0.078 Uiso 1 1 calc R
C3 C 1.0904(4) 0.9287(4) 0.5603(4) 0.0620(14) Uani 1 1 d .
H3 H 1.0958 0.9568 0.4855 0.074 Uiso 1 1 calc R
C11 C 0.7055(5) 0.7866(5) 1.2369(5) 0.0894(19) Uani 1 1 d .
H11A H 0.6430 0.8256 1.1980 0.107 Uiso 1 1 calc R
H11B H 0.6731 0.7648 1.3123 0.107 Uiso 1 1 calc R
C28 C 0.2067(5) 0.5727(5) 0.2623(5) 0.0839(18) Uani 1 1 d .
H28A H 0.1714 0.5942 0.1868 0.101 Uiso 1 1 calc R
H28B H 0.1462 0.5327 0.3006 0.101 Uiso 1 1 calc R
C10 C 0.7372(5) 0.7033(4) 1.1576(5) 0.0790(16) Uani 1 1 d .
H10A H 0.6624 0.6669 1.1426 0.095 Uiso 1 1 calc R
H10B H 0.7960 0.6633 1.2001 0.095 Uiso 1 1 calc R
C19 C 0.6449(5) 0.3900(4) 0.8414(5) 0.0728(15) Uani 1 1 d .
H19 H 0.6886 0.3341 0.8504 0.087 Uiso 1 1 calc R
C15 C 1.0157(4) 0.9137(4) 1.1733(4) 0.0728(15) Uani 1 1 d .
H15A H 1.0638 0.8637 1.2084 0.109 Uiso 1 1 calc R
H15B H 1.0104 0.9647 1.2291 0.109 Uiso 1 1 calc R
H15C H 1.0550 0.9350 1.1019 0.109 Uiso 1 1 calc R
C27 C 0.2366(5) 0.6556(4) 0.3413(5) 0.0755(16) Uani 1 1 d .
H27A H 0.1611 0.6911 0.3535 0.091 Uiso 1 1 calc R
H27B H 0.2944 0.6961 0.3001 0.091 Uiso 1 1 calc R
C17 C 0.8455(5) 0.6434(4) 0.9768(5) 0.0717(15) Uani 1 1 d .
H17A H 0.8802 0.6601 0.9013 0.108 Uiso 1 1 calc R
H17B H 0.7800 0.5985 0.9644 0.108 Uiso 1 1 calc R
H17C H 0.9089 0.6165 1.0275 0.108 Uiso 1 1 calc R
C32 C 0.1943(4) 0.5866(4) 0.5452(5) 0.0718(15) Uani 1 1 d .
H32A H 0.1598 0.5313 0.5083 0.108 Uiso 1 1 calc R
H32B H 0.1294 0.6315 0.5579 0.108 Uiso 1 1 calc R
H32C H 0.2323 0.5701 0.6205 0.108 Uiso 1 1 calc R

loop_
_atom_site_aniso_label
_atom_site_aniso_U_11
_atom_site_aniso_U_22
_atom_site_aniso_U_33
_atom_site_aniso_U_23
_atom_site_aniso_U_13
_atom_site_aniso_U_12
N4 0.057(2) 0.053(3) 0.032(2) 0.0031(18) -0.0031(14) 0.0010(18)
O6 0.0544(17) 0.055(2) 0.0407(17) 0.0093(15) -0.0037(12) -0.0085(14)
C25 0.044(2) 0.064(3) 0.046(3) -0.010(2) -0.0056(19) -0.008(2)
O3 0.0519(17) 0.054(2) 0.0448(18) 0.0058(15) 0.0055(13) 0.0033(14)
C13 0.065(3) 0.049(3) 0.047(3) -0.002(2) 0.007(2) 0.010(2)
C22 0.056(3) 0.071(4) 0.046(3) -0.001(3) -0.001(2) 0.005(2)
C20 0.065(3) 0.077(4) 0.048(3) 0.018(3) -0.007(2) -0.012(3)
C16 0.055(3) 0.080(4) 0.085(4) 0.010(3) -0.015(2) -0.009(3)
C5 0.051(3) 0.054(3) 0.063(3) -0.006(3) -0.005(2) -0.006(2)
C8 0.057(3) 0.056(3) 0.041(3) 0.000(2) 0.007(2) 0.011(2)
C9 0.057(3) 0.052(3) 0.062(3) 0.004(3) 0.001(2) 0.003(2)
O5 0.072(2) 0.089(3) 0.084(3) 0.007(2) 0.0095(19) -0.034(2)
C1 0.080(3) 0.064(4) 0.054(3) -0.002(3) -0.002(2) -0.008(3)
C29 0.108(4) 0.084(4) 0.046(3) 0.004(3) -0.016(3) -0.008(4)
C14 0.084(3) 0.062(4) 0.065(3) -0.004(3) 0.001(3) 0.018(3)
C30 0.060(3) 0.052(3) 0.046(3) 0.004(2) 0.002(2) -0.010(2)
C31 0.075(3) 0.060(4) 0.087(4) -0.008(3) -0.010(3) 0.004(3)
C6 0.040(2) 0.047(3) 0.051(3) 0.002(2) 0.0046(18) 0.003(2)
C24 0.051(3) 0.042(3) 0.042(3) -0.008(2) 0.0027(19) -0.003(2)
C34 0.082(3) 0.073(4) 0.060(3) -0.013(3) 0.010(2) 0.004(3)
C18 0.080(3) 0.066(4) 0.045(3) -0.007(3) 0.004(2) 0.012(3)
O2 0.070(2) 0.091(3) 0.082(3) 0.006(2) -0.0065(18) 0.029(2)
C23 0.044(2) 0.051(3) 0.042(3) -0.005(2) -0.0027(18) 0.001(2)
C12 0.091(4) 0.077(4) 0.056(3) 0.001(3) 0.013(3) 0.011(3)
O4 0.083(3) 0.148(4) 0.068(3) 0.021(3) -0.021(2) -0.049(2)
N2 0.057(2) 0.052(3) 0.035(2) 0.0040(18) 0.0028(15) -0.0009(18)
C33 0.083(3) 0.059(4) 0.069(3) -0.005(3) -0.003(3) -0.017(3)
C26 0.048(3) 0.059(3) 0.056(3) 0.009(3) 0.000(2) 0.002(2)
N3 0.060(2) 0.063(3) 0.064(3) -0.007(2) -0.005(2) -0.014(2)
C7 0.050(3) 0.045(3) 0.047(3) -0.005(2) 0.000(2) -0.003(2)
N1 0.064(3) 0.062(3) 0.055(3) -0.008(2) -0.003(2) 0.016(2)
C21 0.061(3) 0.072(4) 0.049(3) -0.005(3) 0.009(2) -0.002(3)
O1 0.086(3) 0.153(4) 0.062(3) 0.015(3) 0.020(2) 0.050(3)
C2 0.074(3) 0.060(4) 0.076(4) 0.015(3) 0.006(3) -0.014(3)
C4 0.064(3) 0.083(4) 0.049(3) 0.004(3) -0.006(2) 0.001(3)
C3 0.056(3) 0.080(4) 0.050(3) 0.017(3) 0.006(2) 0.010(3)
C11 0.087(4) 0.125(6) 0.057(3) 0.022(4) 0.023(3) -0.004(4)
C28 0.084(4) 0.100(5) 0.067(4) 0.016(3) -0.029(3) -0.005(3)
C10 0.075(3) 0.080(4) 0.082(4) 0.009(3) 0.012(3) -0.012(3)
C19 0.082(4) 0.071(4) 0.065(4) 0.012(3) -0.003(3) 0.015(3)
C15 0.075(3) 0.075(4) 0.068(4) -0.014(3) -0.011(3) -0.007(3)
C27 0.076(3) 0.079(4) 0.071(4) 0.017(3) -0.017(3) 0.005(3)
C17 0.078(3) 0.054(4) 0.083(4) 0.000(3) -0.001(3) -0.009(3)
C32 0.060(3) 0.079(4) 0.077(4) 0.009(3) 0.017(2) 0.006(3)

loop_
_atom_type_symbol
_atom_type_description
_atom_type_scat_dispersion_real
_atom_type_scat_dispersion_imag
_atom_type_scat_source
C C 0.0033 0.0016 'International Tables Vol C Tables 4.2.6.8 and 6.1.1.4'
H H 0.0000 0.0000 'International Tables Vol C Tables 4.2.6.8 and 6.1.1.4'
N N 0.0061 0.0033 'International Tables Vol C Tables 4.2.6.8 and 6.1.1.4'
O O 0.0106 0.0060 'International Tables Vol C Tables 4.2.6.8 and 6.1.1.4'

loop_
_geom_angle_atom_site_label_1
_geom_angle_atom_site_label_2
_geom_angle_atom_site_label_3
_geom_angle
O6 N4 C30 105.3(3)
O6 N4 C26 103.6(3)
C30 N4 C26 120.1(3)
C24 O6 N4 114.8(3)
C24 C25 N3 123.8(4)
C24 C25 H25 118.1
N3 C25 H25 118.1
C7 O3 N2 116.4(3)
N2 C13 C14 116.0(4)
N2 C13 C15 106.0(4)
C14 C13 C15 108.4(4)
N2 C13 C12 106.7(4)
C14 C13 C12 110.5(4)
C15 C13 C12 108.9(4)
C23 C22 C21 120.0(5)
C23 C22 H22 120.0
C21 C22 H22 120.0
C21 C20 C19 119.9(5)
C21 C20 H20 120.1
C19 C20 H20 120.1
C9 C16 H16A 109.5
C9 C16 H16B 109.5
H16A C16 H16B 109.5
C9 C16 H16C 109.5
H16A C16 H16C 109.5
H16B C16 H16C 109.5
C6 C5 C4 119.6(4)
C6 C5 H5 120.2
C4 C5 H5 120.2
C7 C8 N1 122.5(4)
C7 C8 H8 118.7
N1 C8 H8 118.7
N2 C9 C16 115.9(4)
N2 C9 C17 106.2(3)
C16 C9 C17 108.5(4)
N2 C9 C10 106.7(4)
C16 C9 C10 110.6(4)
C17 C9 C10 108.7(4)
C6 C1 C2 120.5(5)
C6 C1 H1 119.8
C2 C1 H1 119.8
C28 C29 C30 112.3(4)
C28 C29 H29A 109.1
C30 C29 H29A 109.1
C28 C29 H29B 109.1
C30 C29 H29B 109.1
H29A C29 H29B 107.9
C13 C14 H14A 109.5
C13 C14 H14B 109.5
H14A C14 H14B 109.5
C13 C14 H14C 109.5
H14A C14 H14C 109.5
H14B C14 H14C 109.5
N4 C30 C29 106.4(4)
N4 C30 C34 106.9(3)
C29 C30 C34 107.4(4)
N4 C30 C33 114.9(4)
C29 C30 C33 112.3(4)
C34 C30 C33 108.5(4)
C26 C31 H31A 109.5
C26 C31 H31B 109.5
H31A C31 H31B 109.5
C26 C31 H31C 109.5
H31A C31 H31C 109.5
H31B C31 H31C 109.5
C1 C6 C5 119.2(4)
C1 C6 C7 120.6(4)
C5 C6 C7 120.0(4)
C25 C24 O6 123.2(4)
C25 C24 C23 129.8(4)
O6 C24 C23 107.0(3)
C30 C34 H34A 109.5
C30 C34 H34B 109.5
H34A C34 H34B 109.5
C30 C34 H34C 109.5
H34A C34 H34C 109.5
H34B C34 H34C 109.5
C23 C18 C19 119.2(5)
C23 C18 H18 120.4
C19 C18 H18 120.4
C18 C23 C22 120.3(4)
C18 C23 C24 119.1(4)
C22 C23 C24 120.4(4)
C11 C12 C13 114.1(4)
C11 C12 H12A 108.7
C13 C12 H12A 108.7
C11 C12 H12B 108.7
C13 C12 H12B 108.7
H12A C12 H12B 107.6
O3 N2 C13 105.9(3)
O3 N2 C9 104.2(3)
C13 N2 C9 119.2(3)
C30 C33 H33A 109.5
C30 C33 H33B 109.5
H33A C33 H33B 109.5
C30 C33 H33C 109.5
H33A C33 H33C 109.5
H33B C33 H33C 109.5
N4 C26 C27 105.1(4)
N4 C26 C31 106.6(3)
C27 C26 C31 109.3(4)
N4 C26 C32 115.6(4)
C27 C26 C32 111.3(4)
C31 C26 C32 108.7(4)
O5 N3 O4 123.0(4)
O5 N3 C25 117.2(4)
O4 N3 C25 119.8(4)
C8 C7 O3 122.8(4)
C8 C7 C6 128.6(4)
O3 C7 C6 108.6(3)
O2 N1 O1 122.7(4)
O2 N1 C8 115.1(4)
O1 N1 C8 122.2(4)
C20 C21 C22 119.4(5)
C20 C21 H21 120.3
C22 C21 H21 120.3
C3 C2 C1 119.7(5)
C3 C2 H2 120.1
C1 C2 H2 120.1
C3 C4 C5 120.9(4)
C3 C4 H4 119.5
C5 C4 H4 119.5
C4 C3 C2 120.0(5)
C4 C3 H3 120.0
C2 C3 H3 120.0
C12 C11 C10 107.8(4)
C12 C11 H11A 110.1
C10 C11 H11A 110.1
C12 C11 H11B 110.1
C10 C11 H11B 110.1
H11A C11 H11B 108.5
C27 C28 C29 109.0(4)
C27 C28 H28A 109.9
C29 C28 H28A 109.9
C27 C28 H28B 109.9
C29 C28 H28B 109.9
H28A C28 H28B 108.3
C11 C10 C9 113.7(5)
C11 C10 H10A 108.8
C9 C10 H10A 108.8
C11 C10 H10B 108.8
C9 C10 H10B 108.8
H10A C10 H10B 107.7
C20 C19 C18 121.1(5)
C20 C19 H19 119.5
C18 C19 H19 119.5
C13 C15 H15A 109.5
C13 C15 H15B 109.5
H15A C15 H15B 109.5
C13 C15 H15C 109.5
H15A C15 H15C 109.5
H15B C15 H15C 109.5
C28 C27 C26 114.3(4)
C28 C27 H27A 108.7
C26 C27 H27A 108.7
C28 C27 H27B 108.7
C26 C27 H27B 108.7
H27A C27 H27B 107.6
C9 C17 H17A 109.5
C9 C17 H17B 109.5
H17A C17 H17B 109.5
C9 C17 H17C 109.5
H17A C17 H17C 109.5
H17B C17 H17C 109.5
C26 C32 H32A 109.5
C26 C32 H32B 109.5
H32A C32 H32B 109.5
C26 C32 H32C 109.5
H32A C32 H32C 109.5
H32B C32 H32C 109.5

loop_
_geom_bond_atom_site_label_1
_geom_bond_atom_site_label_2
_geom_bond_distance
N4 O6 1.486(4)
N4 C30 1.503(5)
N4 C26 1.511(6)
O6 C24 1.346(5)
C25 C24 1.343(6)
C25 N3 1.432(5)
C25 H25 0.9300
O3 C7 1.362(5)
O3 N2 1.492(4)
C13 N2 1.497(5)
C13 C14 1.512(6)
C13 C15 1.526(6)
C13 C12 1.552(6)
C22 C23 1.378(6)
C22 C21 1.405(6)
C22 H22 0.9300
C20 C21 1.366(7)
C20 C19 1.373(7)
C20 H20 0.9300
C16 C9 1.519(6)
C16 H16A 0.9600
C16 H16B 0.9600
C16 H16C 0.9600
C5 C6 1.384(6)
C5 C4 1.396(6)
C5 H5 0.9300
C8 C7 1.333(6)
C8 N1 1.435(5)
C8 H8 0.9300
C9 N2 1.504(6)
C9 C17 1.534(7)
C9 C10 1.545(7)
O5 N3 1.228(5)
C1 C6 1.374(6)
C1 C2 1.401(6)
C1 H1 0.9300
C29 C28 1.512(8)
C29 C30 1.527(6)
C29 H29A 0.9700
C29 H29B 0.9700
C14 H14A 0.9600
C14 H14B 0.9600
C14 H14C 0.9600
C30 C34 1.528(6)
C30 C33 1.542(6)
C31 C26 1.532(7)
C31 H31A 0.9600
C31 H31B 0.9600
C31 H31C 0.9600
C6 C7 1.503(6)
C24 C23 1.502(6)
C34 H34A 0.9600
C34 H34B 0.9600
C34 H34C 0.9600
C18 C23 1.368(6)
C18 C19 1.390(6)
C18 H18 0.9300
O2 N1 1.223(5)
C12 C11 1.519(8)
C12 H12A 0.9700
C12 H12B 0.9700
O4 N3 1.230(5)
C33 H33A 0.9600
C33 H33B 0.9600
C33 H33C 0.9600
C26 C27 1.525(6)
C26 C32 1.543(6)
N1 O1 1.226(5)
C21 H21 0.9300
C2 C3 1.371(7)
C2 H2 0.9300
C4 C3 1.355(7)
C4 H4 0.9300
C3 H3 0.9300
C11 C10 1.525(8)
C11 H11A 0.9700
C11 H11B 0.9700
C28 C27 1.506(8)
C28 H28A 0.9700
C28 H28B 0.9700
C10 H10A 0.9700
C10 H10B 0.9700
C19 H19 0.9300
C15 H15A 0.9600
C15 H15B 0.9600
C15 H15C 0.9600
C27 H27A 0.9700
C27 H27B 0.9700
C17 H17A 0.9600
C17 H17B 0.9600
C17 H17C 0.9600
C32 H32A 0.9600
C32 H32B 0.9600
C32 H32C 0.9600

loop_
_geom_torsion_atom_site_label_1
_geom_torsion_atom_site_label_2
_geom_torsion_atom_site_label_3
_geom_torsion_atom_site_label_4
_geom_torsion
C30 N4 O6 C24 117.3(4)
C26 N4 O6 C24 -115.7(3)
O6 N4 C30 C29 170.1(3)
C26 N4 C30 C29 54.0(5)
O6 N4 C30 C34 -75.3(4)
C26 N4 C30 C34 168.6(4)
O6 N4 C30 C33 45.2(4)
C26 N4 C30 C33 -70.9(5)
C28 C29 C30 N4 -54.2(5)
C28 C29 C30 C34 -168.5(5)
C28 C29 C30 C33 72.3(6)
C2 C1 C6 C5 -1.2(7)
C2 C1 C6 C7 -175.8(4)
C4 C5 C6 C1 2.5(6)
C4 C5 C6 C7 177.2(4)
N3 C25 C24 O6 179.5(4)
N3 C25 C24 C23 -0.3(8)
N4 O6 C24 C25 -2.6(6)
N4 O6 C24 C23 177.2(3)
C19 C18 C23 C22 -1.2(7)
C19 C18 C23 C24 -175.8(4)
C21 C22 C23 C18 2.0(7)
C21 C22 C23 C24 176.6(4)
C25 C24 C23 C18 -83.0(6)
O6 C24 C23 C18 97.2(4)
C25 C24 C23 C22 102.4(6)
O6 C24 C23 C22 -77.5(5)
N2 C13 C12 C11 -53.6(5)
C14 C13 C12 C11 73.4(6)
C15 C13 C12 C11 -167.6(5)
C7 O3 N2 C13 118.7(4)
C7 O3 N2 C9 -114.7(3)
C14 C13 N2 O3 46.0(5)
C15 C13 N2 O3 -74.4(4)
C12 C13 N2 O3 169.7(3)
C14 C13 N2 C9 -70.8(5)
C15 C13 N2 C9 168.8(4)
C12 C13 N2 C9 52.9(5)
C16 C9 N2 O3 -47.4(5)
C17 C9 N2 O3 73.1(4)
C10 C9 N2 O3 -171.1(3)
C16 C9 N2 C13 70.2(5)
C17 C9 N2 C13 -169.2(4)
C10 C9 N2 C13 -53.4(5)
O6 N4 C26 C27 -169.7(3)
C30 N4 C26 C27 -52.7(5)
O6 N4 C26 C31 74.4(4)
C30 N4 C26 C31 -168.7(4)
O6 N4 C26 C32 -46.6(4)
C30 N4 C26 C32 70.4(5)
C24 C25 N3 O5 173.9(5)
C24 C25 N3 O4 -4.2(7)
N1 C8 C7 O3 -179.3(4)
N1 C8 C7 C6 -1.1(7)
N2 O3 C7 C8 -3.4(6)
N2 O3 C7 C6 178.1(3)
C1 C6 C7 C8 -82.5(6)
C5 C6 C7 C8 102.9(5)
C1 C6 C7 O3 95.8(4)
C5 C6 C7 O3 -78.7(5)
C7 C8 N1 O2 175.2(5)
C7 C8 N1 O1 -4.9(7)
C19 C20 C21 C22 1.6(7)
C23 C22 C21 C20 -2.2(7)
C6 C1 C2 C3 0.4(7)
C6 C5 C4 C3 -3.2(7)
C5 C4 C3 C2 2.4(7)
C1 C2 C3 C4 -1.0(7)
C13 C12 C11 C10 57.8(6)
C30 C29 C28 C27 59.2(6)
C12 C11 C10 C9 -58.2(6)
N2 C9 C10 C11 54.2(5)
C16 C9 C10 C11 -72.6(6)
C17 C9 C10 C11 168.4(4)
C21 C20 C19 C18 -0.8(8)
C23 C18 C19 C20 0.6(7)
C29 C28 C27 C26 -59.6(6)
N4 C26 C27 C28 53.2(6)
C31 C26 C27 C28 167.3(5)
C32 C26 C27 C28 -72.6(6)
